data_7116318
loop_
_publ_author_name
'Mikhail Kondrashov'
'Sudarkodi Raman'
'Ola F. Wendt'

_publ_section_title
;
 Metal controlled regioselectivity in the cyclometallation of
 2-(1-naphthyl)-pyridine
;
_journal_name_full Chem.Commun.
_journal_page_first 911
_journal_paper_doi 10.1039/C4cc07962K
_journal_volume 51
_journal_year 2015
_chemical_formula_moiety 'C20 H15 Cl N2 Pd'
_chemical_formula_sum 'C20 H15 Cl N2 Pd'
_chemical_formula_weight 425.19
_chemical_name_systematic (naphtylpyridine)(pyridine)palladiumchloride
_space_group_crystal_system monoclinic
_space_group_IT_number 14
_space_group_name_Hall '-P 2ybc'
_space_group_name_H-M_alt 'P 1 21/c 1'
_symmetry_space_group_name_Hall '-P 2ybc'
_symmetry_space_group_name_H-M 'P 1 21/c 1'
_atom_sites_solution_hydrogens geom
_atom_sites_solution_primary direct
_atom_sites_solution_secondary difmap
_audit_creation_method SHELXL-2013
_audit_update_record
;
2014-09-05 deposited with the CCDC.
2014-11-26 downloaded from the CCDC.
;
_cell_angle_alpha 90
_cell_angle_beta 111.79(4)
_cell_angle_gamma 90
_cell_formula_units_Z 4
_cell_length_a 12.5530(7)
_cell_length_b 15.1519(9)
_cell_length_c 9.3199(5)
_cell_measurement_reflns_used 3127
_cell_measurement_temperature 120(2)
_cell_measurement_theta_max 24.7148
_cell_measurement_theta_min 2.8262
_cell_volume 1646.0(5)
_computing_cell_refinement
;
CrysAlis RED, Oxford Diffraction Ltd.,
Version 1.171.33.52 (release 06-11-2009 CrysAlis171 .NET)
(compiled Nov  6 2009,16:24:50)
;
_computing_data_collection
;
CrysAlis CCD, Oxford Diffraction Ltd.,
Version 1.171.33.52 (release 06-11-2009 CrysAlis171 .NET)
(compiled Nov  6 2009,16:24:50)
;
_computing_data_reduction
;
CrysAlis RED, Oxford Diffraction Ltd.,
Version 1.171.33.52 (release 06-11-2009 CrysAlis171 .NET)
(compiled Nov  6 2009,16:24:50)
;
_computing_molecular_graphics 'DIAMOND (Brandenberg & Putz, 2005)'
_computing_publication_material 'SHELXL-2013 (Sheldrick, 2008)'
_computing_structure_refinement 'SHELXL-2013(Sheldrick, 2013)'
_computing_structure_solution 'SHELXL-2013 (Sheldrick, 2013) and WinGX (Farrugia,1999)'
_diffrn_ambient_temperature 120(2)
_diffrn_detector_area_resol_mean 16.1829
_diffrn_measured_fraction_theta_full 0.976
_diffrn_measured_fraction_theta_max 0.973
_diffrn_measurement_device_type 'Xcalibur, Sapphire3'
_diffrn_measurement_method '\w scans'
_diffrn_radiation_type MoK\a
_diffrn_radiation_wavelength 0.71073
_diffrn_reflns_av_R_equivalents 0.0499
_diffrn_reflns_av_unetI/netI 0.0428
_diffrn_reflns_Laue_measured_fraction_full 0.976
_diffrn_reflns_Laue_measured_fraction_max 0.973
_diffrn_reflns_limit_h_max 16
_diffrn_reflns_limit_h_min -15
_diffrn_reflns_limit_k_max 19
_diffrn_reflns_limit_k_min -19
_diffrn_reflns_limit_l_max 11
_diffrn_reflns_limit_l_min -11
_diffrn_reflns_number 11927
_diffrn_reflns_point_group_measured_fraction_full 0.976
_diffrn_reflns_point_group_measured_fraction_max 0.973
_diffrn_reflns_theta_full 25.242
_diffrn_reflns_theta_max 26.997
_diffrn_reflns_theta_min 2.689
_diffrn_source 'Enhance (Mo) X-ray Source'
_exptl_absorpt_coefficient_mu 1.292
_exptl_absorpt_correction_T_max 0.892
_exptl_absorpt_correction_T_min 0.841
_exptl_absorpt_correction_type multi-scan
_exptl_absorpt_process_details
;
CrysAlis RED, Oxford Diffraction Ltd.,
Version 1.171.33.52 (release 06-11-2009 CrysAlis171 .NET)
(compiled Nov  6 2009,16:24:50)
Empirical absorption correction using spherical harmonics,
 implemented in SCALE3 ABSPACK scaling algorithm.
;
_exptl_crystal_colour yellow
_exptl_crystal_density_diffrn 1.716
_exptl_crystal_description block
_exptl_crystal_F_000 848
_exptl_crystal_recrystallization_method 'Re-crystallisation from solvent: DCM-pentane'
_exptl_crystal_size_max 0.220
_exptl_crystal_size_mid 0.100
_exptl_crystal_size_min 0.080
_refine_diff_density_max 0.824
_refine_diff_density_min -0.738
_refine_diff_density_rms 0.094
_refine_ls_extinction_method none
_refine_ls_goodness_of_fit_ref 0.969
_refine_ls_hydrogen_treatment constr
_refine_ls_matrix_type full
_refine_ls_number_parameters 217
_refine_ls_number_reflns 3491
_refine_ls_number_restraints 0
_refine_ls_restrained_S_all 0.969
_refine_ls_R_factor_all 0.0354
_refine_ls_R_factor_gt 0.0277
_refine_ls_shift/su_max 0.002
_refine_ls_shift/su_mean 0.000
_refine_ls_structure_factor_coef Fsqd
_refine_ls_weighting_details 'w=1/[\s^2^(Fo^2^)+(0.0372P)^2^] where P=(Fo^2^+2Fc^2^)/3'
_refine_ls_weighting_scheme calc
_refine_ls_wR_factor_gt 0.0654
_refine_ls_wR_factor_ref 0.0671
_reflns_Friedel_coverage 0.000
_reflns_number_gt 2952
_reflns_number_total 3491
_reflns_threshold_expression 'I > 2\s(I)'
_cod_data_source_file c4cc07962k2.cif
_cod_data_source_block shelx_1
_cod_original_cell_volume 1645.99(16)
_cod_database_code 7116318
_shelx_space_group_comment
;
The symmetry employed for this shelxl refinement is uniquely defined
by the following loop, which should always be used as a source of
symmetry information in preference to the above space-group names.
They are only intended as comments.
;
_shelx_estimated_absorpt_t_min 0.764
_shelx_estimated_absorpt_t_max 0.904
_shelxl_version_number 2013-4

loop_
_space_group_symop_operation_xyz
'x, y, z'
'-x, y+1/2, -z+1/2'
'-x, -y, -z'
'x, -y-1/2, z-1/2'

loop_
_atom_site_label
_atom_site_type_symbol
_atom_site_fract_x
_atom_site_fract_y
_atom_site_fract_z
_atom_site_U_iso_or_equiv
_atom_site_adp_type
_atom_site_occupancy
_atom_site_site_symmetry_order
_atom_site_calc_flag
_atom_site_refinement_flags_posn
_atom_site_refinement_flags_adp
Pd1 Pd 0.73747(2) 0.38751(2) 0.61139(2) 0.01407(7) Uani 1 1 d . .
Cl1 Cl 0.92709(6) 0.35774(5) 0.61208(8) 0.02413(16) Uani 1 1 d . .
C1 C 0.7034(2) 0.35283(18) 0.2827(3) 0.0204(6) Uani 1 1 d . .
H1 H 0.7846 0.3576 0.3174 0.024 Uiso 1 1 calc R U
C2 C 0.6413(2) 0.34291(18) 0.1268(3) 0.0217(6) Uani 1 1 d . .
H2 H 0.6787 0.3393 0.0552 0.026 Uiso 1 1 calc R U
C3 C 0.5232(2) 0.33828(17) 0.0776(3) 0.0194(6) Uani 1 1 d . .
H3 H 0.4782 0.3325 -0.0294 0.023 Uiso 1 1 calc R U
C4 C 0.4702(2) 0.34209(16) 0.1850(3) 0.0172(5) Uani 1 1 d . .
H4 H 0.3890 0.3390 0.1512 0.021 Uiso 1 1 calc R U
C5 C 0.5364(2) 0.35044(16) 0.3421(3) 0.0150(5) Uani 1 1 d . .
C6 C 0.4945(2) 0.36468(16) 0.4684(3) 0.0147(5) Uani 1 1 d . .
C7 C 0.5771(2) 0.39866(16) 0.6029(3) 0.0151(5) Uani 1 1 d . .
C8 C 0.5412(2) 0.43223(17) 0.7196(3) 0.0171(5) Uani 1 1 d . .
H8 H 0.5968 0.4553 0.8118 0.020 Uiso 1 1 calc R U
C9 C 0.4276(2) 0.43201(17) 0.7017(3) 0.0177(5) Uani 1 1 d . .
H9 H 0.4049 0.4609 0.7762 0.021 Uiso 1 1 calc R U
C10 C 0.3436(2) 0.38957(16) 0.5745(3) 0.0170(5) Uani 1 1 d . .
C11 C 0.3783(2) 0.35116(17) 0.4581(3) 0.0157(5) Uani 1 1 d . .
C12 C 0.2973(2) 0.29604(17) 0.3474(3) 0.0178(5) Uani 1 1 d . .
H12 H 0.3188 0.2666 0.2722 0.021 Uiso 1 1 calc R U
C13 C 0.1885(2) 0.28444(18) 0.3467(3) 0.0213(6) Uani 1 1 d . .
H13 H 0.1367 0.2461 0.2727 0.026 Uiso 1 1 calc R U
C14 C 0.1527(2) 0.32848(19) 0.4541(3) 0.0246(6) Uani 1 1 d . .
H14 H 0.0761 0.3226 0.4492 0.030 Uiso 1 1 calc R U
C15 C 0.2295(2) 0.37979(18) 0.5656(3) 0.0221(6) Uani 1 1 d . .
H15 H 0.2057 0.4094 0.6384 0.026 Uiso 1 1 calc R U
C16 C 0.8162(2) 0.50679(18) 0.8838(3) 0.0220(6) Uani 1 1 d . .
H16 H 0.7821 0.5511 0.8086 0.026 Uiso 1 1 calc R U
C17 C 0.8700(2) 0.53168(19) 1.0375(3) 0.0249(6) Uani 1 1 d . .
H17 H 0.8729 0.5920 1.0667 0.030 Uiso 1 1 calc R U
C18 C 0.9191(2) 0.4674(2) 1.1468(3) 0.0252(6) Uani 1 1 d . .
H18 H 0.9562 0.4826 1.2527 0.030 Uiso 1 1 calc R U
C19 C 0.9136(2) 0.38048(19) 1.0997(3) 0.0223(6) Uani 1 1 d . .
H19 H 0.9465 0.3350 1.1729 0.027 Uiso 1 1 calc R U
C20 C 0.8598(2) 0.36056(18) 0.9456(3) 0.0188(6) Uani 1 1 d . .
H20 H 0.8573 0.3008 0.9138 0.023 Uiso 1 1 calc R U
N1 N 0.65302(18) 0.35600(14) 0.3873(2) 0.0159(5) Uani 1 1 d . .
N2 N 0.81062(18) 0.42274(15) 0.8380(2) 0.0168(5) Uani 1 1 d . .

loop_
_atom_site_aniso_label
_atom_site_aniso_U_11
_atom_site_aniso_U_22
_atom_site_aniso_U_33
_atom_site_aniso_U_23
_atom_site_aniso_U_13
_atom_site_aniso_U_12
Pd1 0.01217(11) 0.01513(11) 0.01455(11) -0.00059(7) 0.00454(8) -0.00002(8)
Cl1 0.0145(3) 0.0301(4) 0.0269(3) -0.0092(3) 0.0067(3) 0.0009(3)
C1 0.0179(13) 0.0214(14) 0.0237(13) 0.0004(11) 0.0100(11) 0.0007(11)
C2 0.0284(15) 0.0211(14) 0.0214(13) -0.0009(11) 0.0162(12) -0.0007(12)
C3 0.0263(15) 0.0182(14) 0.0139(12) -0.0003(10) 0.0075(11) -0.0025(11)
C4 0.0162(13) 0.0166(13) 0.0178(12) -0.0002(10) 0.0052(10) -0.0025(10)
C5 0.0155(13) 0.0124(12) 0.0174(12) 0.0015(10) 0.0065(10) 0.0003(10)
C6 0.0165(13) 0.0132(12) 0.0167(12) 0.0030(10) 0.0088(10) 0.0016(10)
C7 0.0154(13) 0.0133(13) 0.0163(12) 0.0044(10) 0.0053(10) 0.0027(10)
C8 0.0193(13) 0.0159(13) 0.0156(12) 0.0022(10) 0.0062(10) 0.0006(10)
C9 0.0205(14) 0.0183(14) 0.0176(12) 0.0020(10) 0.0107(11) 0.0039(11)
C10 0.0184(13) 0.0157(13) 0.0185(12) 0.0063(10) 0.0090(11) 0.0044(10)
C11 0.0162(12) 0.0156(13) 0.0159(12) 0.0060(10) 0.0065(10) 0.0046(10)
C12 0.0157(13) 0.0208(14) 0.0159(12) 0.0046(10) 0.0048(10) 0.0016(10)
C13 0.0170(13) 0.0239(15) 0.0209(13) 0.0060(11) 0.0047(11) -0.0004(11)
C14 0.0130(13) 0.0339(16) 0.0271(14) 0.0082(12) 0.0075(11) 0.0007(12)
C15 0.0204(14) 0.0271(15) 0.0216(13) 0.0059(11) 0.0112(11) 0.0064(11)
C16 0.0188(14) 0.0194(14) 0.0262(14) -0.0001(11) 0.0065(11) 0.0002(11)
C17 0.0257(15) 0.0215(15) 0.0289(15) -0.0097(12) 0.0117(13) -0.0046(12)
C18 0.0186(14) 0.0371(18) 0.0187(13) -0.0069(12) 0.0054(11) -0.0048(12)
C19 0.0144(13) 0.0305(16) 0.0198(13) 0.0040(11) 0.0036(11) 0.0011(11)
C20 0.0129(13) 0.0195(13) 0.0234(13) -0.0003(11) 0.0059(11) -0.0013(10)
N1 0.0149(11) 0.0163(11) 0.0166(10) -0.0010(8) 0.0061(9) -0.0015(9)
N2 0.0136(11) 0.0183(11) 0.0172(11) -0.0012(9) 0.0040(9) -0.0010(9)

loop_
_atom_type_symbol
_atom_type_description
_atom_type_scat_dispersion_real
_atom_type_scat_dispersion_imag
_atom_type_scat_source
C C 0.0033 0.0016 'International Tables Vol C Tables 4.2.6.8 and 6.1.1.4'
H H 0.0000 0.0000 'International Tables Vol C Tables 4.2.6.8 and 6.1.1.4'
N N 0.0061 0.0033 'International Tables Vol C Tables 4.2.6.8 and 6.1.1.4'
Cl Cl 0.1484 0.1585 'International Tables Vol C Tables 4.2.6.8 and 6.1.1.4'
Pd Pd -0.9988 1.0072 'International Tables Vol C Tables 4.2.6.8 and 6.1.1.4'

loop_
_geom_angle_atom_site_label_1
_geom_angle_atom_site_label_2
_geom_angle_atom_site_label_3
_geom_angle
C7 Pd1 N1 81.03(10)
C7 Pd1 N2 94.51(9)
N1 Pd1 N2 175.44(9)
C7 Pd1 Cl1 173.81(7)
N1 Pd1 Cl1 95.57(6)
N2 Pd1 Cl1 88.96(6)
N1 C1 C2 122.2(2)
N1 C1 H1 118.9
C2 C1 H1 118.9
C1 C2 C3 118.3(3)
C1 C2 H2 120.9
C3 C2 H2 120.9
C2 C3 C4 119.9(2)
C2 C3 H3 120.0
C4 C3 H3 120.0
C3 C4 C5 120.0(2)
C3 C4 H4 120.0
C5 C4 H4 120.0
N1 C5 C4 118.8(2)
N1 C5 C6 113.8(2)
C4 C5 C6 127.0(2)
C7 C6 C11 120.6(2)
C7 C6 C5 113.9(2)
C11 C6 C5 125.4(2)
C6 C7 C8 118.7(2)
C6 C7 Pd1 114.04(19)
C8 C7 Pd1 127.20(19)
C9 C8 C7 121.2(2)
C9 C8 H8 119.4
C7 C8 H8 119.4
C8 C9 C10 121.3(2)
C8 C9 H9 119.3
C10 C9 H9 119.3
C15 C10 C9 121.4(2)
C15 C10 C11 120.0(2)
C9 C10 C11 118.5(2)
C12 C11 C10 116.8(2)
C12 C11 C6 124.5(2)
C10 C11 C6 118.5(2)
C13 C12 C11 121.4(3)
C13 C12 H12 119.3
C11 C12 H12 119.3
C12 C13 C14 121.0(3)
C12 C13 H13 119.5
C14 C13 H13 119.5
C15 C14 C13 119.2(3)
C15 C14 H14 120.4
C13 C14 H14 120.4
C14 C15 C10 121.2(3)
C14 C15 H15 119.4
C10 C15 H15 119.4
N2 C16 C17 122.3(3)
N2 C16 H16 118.8
C17 C16 H16 118.8
C18 C17 C16 118.9(3)
C18 C17 H17 120.6
C16 C17 H17 120.6
C17 C18 C19 118.8(3)
C17 C18 H18 120.6
C19 C18 H18 120.6
C20 C19 C18 119.3(3)
C20 C19 H19 120.4
C18 C19 H19 120.4
N2 C20 C19 122.4(3)
N2 C20 H20 118.8
C19 C20 H20 118.8
C1 N1 C5 120.8(2)
C1 N1 Pd1 123.41(17)
C5 N1 Pd1 115.15(17)
C16 N2 C20 118.3(2)
C16 N2 Pd1 122.03(18)
C20 N2 Pd1 119.60(18)

loop_
_geom_bond_atom_site_label_1
_geom_bond_atom_site_label_2
_geom_bond_distance
Pd1 C7 1.992(3)
Pd1 N1 2.017(2)
Pd1 N2 2.037(2)
Pd1 Cl1 2.4204(7)
C1 N1 1.346(3)
C1 C2 1.378(4)
C1 H1 0.9500
C2 C3 1.381(4)
C2 H2 0.9500
C3 C4 1.393(4)
C3 H3 0.9500
C4 C5 1.395(3)
C4 H4 0.9500
C5 N1 1.367(3)
C5 C6 1.473(4)
C6 C7 1.396(3)
C6 C11 1.440(4)
C7 C8 1.416(4)
C8 C9 1.373(4)
C8 H8 0.9500
C9 C10 1.415(4)
C9 H9 0.9500
C10 C15 1.411(4)
C10 C11 1.434(4)
C11 C12 1.420(4)
C12 C13 1.376(4)
C12 H12 0.9500
C13 C14 1.408(4)
C13 H13 0.9500
C14 C15 1.367(4)
C14 H14 0.9500
C15 H15 0.9500
C16 N2 1.337(3)
C16 C17 1.390(4)
C16 H16 0.9500
C17 C18 1.379(4)
C17 H17 0.9500
C18 C19 1.381(4)
C18 H18 0.9500
C19 C20 1.375(4)
C19 H19 0.9500
C20 N2 1.347(3)
C20 H20 0.9500

loop_
_geom_torsion_atom_site_label_1
_geom_torsion_atom_site_label_2
_geom_torsion_atom_site_label_3
_geom_torsion_atom_site_label_4
_geom_torsion
N1 C1 C2 C3 1.6(4)
C1 C2 C3 C4 -1.1(4)
C2 C3 C4 C5 -0.1(4)
C3 C4 C5 N1 0.9(4)
C3 C4 C5 C6 173.1(2)
N1 C5 C6 C7 12.3(3)
C4 C5 C6 C7 -160.2(2)
N1 C5 C6 C11 -171.3(2)
C4 C5 C6 C11 16.2(4)
C11 C6 C7 C8 -9.7(4)
C5 C6 C7 C8 166.9(2)
C11 C6 C7 Pd1 167.17(18)
C5 C6 C7 Pd1 -16.3(3)
C6 C7 C8 C9 -0.2(4)
Pd1 C7 C8 C9 -176.60(19)
C7 C8 C9 C10 7.1(4)
C8 C9 C10 C15 172.1(2)
C8 C9 C10 C11 -3.9(4)
C15 C10 C11 C12 -6.9(3)
C9 C10 C11 C12 169.2(2)
C15 C10 C11 C6 178.2(2)
C9 C10 C11 C6 -5.8(3)
C7 C6 C11 C12 -161.9(2)
C5 C6 C11 C12 22.0(4)
C7 C6 C11 C10 12.6(4)
C5 C6 C11 C10 -163.5(2)
C10 C11 C12 C13 3.7(4)
C6 C11 C12 C13 178.3(2)
C11 C12 C13 C14 1.4(4)
C12 C13 C14 C15 -3.5(4)
C13 C14 C15 C10 0.2(4)
C9 C10 C15 C14 -170.9(2)
C11 C10 C15 C14 5.1(4)
N2 C16 C17 C18 -0.2(4)
C16 C17 C18 C19 0.3(4)
C17 C18 C19 C20 0.3(4)
C18 C19 C20 N2 -0.9(4)
C2 C1 N1 C5 -0.8(4)
C2 C1 N1 Pd1 -171.0(2)
C4 C5 N1 C1 -0.5(4)
C6 C5 N1 C1 -173.7(2)
C4 C5 N1 Pd1 170.53(18)
C6 C5 N1 Pd1 -2.7(3)
C17 C16 N2 C20 -0.4(4)
C17 C16 N2 Pd1 -177.4(2)
C19 C20 N2 C16 1.0(4)
C19 C20 N2 Pd1 178.0(2)
